data_7202400
loop_
_publ_author_name
'Liu, Cai-Ming'
'Zuo, Jing-Lin'
'Zhang, De-Qing'
'Zhu, Dao-Ben'

_publ_section_title
;
 Carboxylic acid-dependent assembly of neodymium--organic frameworks
 with attractive topologies and second-order nonlinear optical and/or
 magnetic properties
;
_journal_issue 11
_journal_name_full CrystEngComm
_journal_page_first 1674
_journal_paper_doi 10.1039/b811524a
_journal_volume 10
_journal_year 2008
_chemical_formula_sum 'C14 H11 N2 Nd O8'
_chemical_formula_weight 479.49
_chemical_name_systematic
;
?
;
_space_group_IT_number 36
_symmetry_cell_setting orthorhombic
_symmetry_space_group_name_Hall 'C 2c -2'
_symmetry_space_group_name_H-M 'C m c 21'
_atom_sites_solution_hydrogens geom
_atom_sites_solution_primary direct
_atom_sites_solution_secondary difmap
_audit_creation_method SHELXL-97
_cell_angle_alpha 90.00
_cell_angle_beta 90.00
_cell_angle_gamma 90.00
_cell_formula_units_Z 4
_cell_length_a 16.670(3)
_cell_length_b 9.467(2)
_cell_length_c 10.305(2)
_cell_measurement_temperature 293(2)
_cell_volume 1626.3(6)
_computing_cell_refinement 'RAPID AUTO (Rigaku, 1998)'
_computing_data_collection 'RAPID AUTO (Rigaku, 1998)'
_computing_data_reduction 'RAPID AUTO (Rigaku, 1998)'
_computing_molecular_graphics 'SHELXL-97 (Sheldrick, 1997)'
_computing_publication_material 'SHELXL-97 (Sheldrick, 1997)'
_computing_structure_refinement 'SHELXL-97 (Sheldrick, 1997)'
_computing_structure_solution 'SHELXS-97 (Sheldrick, 1990)'
_diffrn_ambient_temperature 293(2)
_diffrn_measured_fraction_theta_full 0.981
_diffrn_measured_fraction_theta_max 0.981
_diffrn_measurement_device_type 'Rigaku R-AXIS RAPID IP Area Detector'
_diffrn_measurement_method Oscillation
_diffrn_radiation_monochromator graphite
_diffrn_radiation_source 'fine-focus sealed tube'
_diffrn_radiation_type MoK\a
_diffrn_radiation_wavelength 0.71073
_diffrn_reflns_av_R_equivalents 0.0312
_diffrn_reflns_av_sigmaI/netI 0.0285
_diffrn_reflns_limit_h_max 20
_diffrn_reflns_limit_h_min -20
_diffrn_reflns_limit_k_max 11
_diffrn_reflns_limit_k_min -11
_diffrn_reflns_limit_l_max 12
_diffrn_reflns_limit_l_min -12
_diffrn_reflns_number 15564
_diffrn_reflns_theta_full 26.00
_diffrn_reflns_theta_max 26.00
_diffrn_reflns_theta_min 2.44
_exptl_absorpt_coefficient_mu 3.239
_exptl_absorpt_correction_T_max 1.2852
_exptl_absorpt_correction_T_min 0.7215
_exptl_absorpt_correction_type psi-scan
_exptl_absorpt_process_details Abscor
_exptl_crystal_density_diffrn 1.958
_exptl_crystal_density_method 'not measured'
_exptl_crystal_F_000 932
_exptl_crystal_size_max 0.50
_exptl_crystal_size_mid 0.36
_exptl_crystal_size_min 0.30
_refine_diff_density_max 0.861
_refine_diff_density_min -0.977
_refine_diff_density_rms 0.145
_refine_ls_abs_structure_details 'Flack H D (1983), Acta Cryst. A39, 876-881'
_refine_ls_abs_structure_Flack 0.50(3)
_refine_ls_extinction_method none
_refine_ls_goodness_of_fit_ref 1.159
_refine_ls_hydrogen_treatment constr
_refine_ls_matrix_type full
_refine_ls_number_parameters 124
_refine_ls_number_reflns 1527
_refine_ls_number_restraints 7
_refine_ls_restrained_S_all 1.157
_refine_ls_R_factor_all 0.0275
_refine_ls_R_factor_gt 0.0256
_refine_ls_shift/su_max 0.000
_refine_ls_shift/su_mean 0.000
_refine_ls_structure_factor_coef Fsqd
_refine_ls_weighting_details 'calc w=1/[\s^2^(Fo^2^)+(0.0404P)^2^+5.1144P] where P=(Fo^2^+2Fc^2^)/3'
_refine_ls_weighting_scheme calc
_refine_ls_wR_factor_gt 0.0685
_refine_ls_wR_factor_ref 0.0707
_reflns_number_gt 1462
_reflns_number_total 1527
_reflns_threshold_expression >2sigma(I)
_cod_data_source_file b811524a.txt
_cod_data_source_block 4
_cod_depositor_comments
;
The following automatic conversions were performed:
'_symmetry_cell_setting' value 'ORTHORHOMBIC' changed to 'orthorhombic'
according to '/home/saulius/struct/CIF-dictionaries/cif_core.dic'
dictionary named 'cif_core.dic' version 2.4.1 from
2010-06-29.

'_exptl_absorpt_correction_type' value 'psi scan' changed to
'psi-scan' according to
'/home/saulius/struct/CIF-dictionaries/cif_core.dic' dictionary named
'cif_core.dic' version 2.4.1 from 2010-06-29.

Automatic conversion script
Id: cif_fix_enum 1527 2010-12-29 10:47:43Z saulius 
;
_cod_original_sg_symbol_H-M Cmc2(1)
_cod_database_code 7202400

loop_
_symmetry_equiv_pos_as_xyz
'x, y, z'
'-x, -y, z+1/2'
'x, -y, z+1/2'
'-x, y, z'
'x+1/2, y+1/2, z'
'-x+1/2, -y+1/2, z+1/2'
'x+1/2, -y+1/2, z+1/2'
'-x+1/2, y+1/2, z'

loop_
_atom_site_label
_atom_site_type_symbol
_atom_site_fract_x
_atom_site_fract_y
_atom_site_fract_z
_atom_site_U_iso_or_equiv
_atom_site_adp_type
_atom_site_occupancy
_atom_site_symmetry_multiplicity
_atom_site_calc_flag
_atom_site_refinement_flags
_atom_site_disorder_assembly
_atom_site_disorder_group
Nd1 Nd 1.0000 1.44198(3) 0.75721(6) 0.01241(12) Uani 1 2 d S . .
C1 C 0.8732(3) 1.1905(6) 0.8853(6) 0.0200(11) Uani 1 1 d . . .
C2 C 0.8468(3) 1.2015(6) 1.0090(5) 0.0148(10) Uani 1 1 d . . .
H2A H 0.8819 1.2375 1.0708 0.018 Uiso 1 1 calc R . .
C3 C 0.7721(4) 1.1632(7) 1.0489(5) 0.0221(12) Uani 1 1 d . . .
H3A H 0.7579 1.1756 1.1354 0.026 Uiso 1 1 calc R . .
C4 C 0.7178(3) 1.1069(7) 0.9646(6) 0.0205(12) Uani 1 1 d . . .
C5 C 0.7422(4) 1.0884(8) 0.8348(6) 0.0263(14) Uani 1 1 d . . .
H5A H 0.7070 1.0493 0.7746 0.032 Uiso 1 1 calc R . .
C6 C 0.6345(3) 1.0703(6) 1.0073(6) 0.0162(11) Uani 1 1 d . . .
C7 C 1.0000 1.9015(14) 0.7968(13) 0.0509(19) Uani 1 2 d S . .
H7A H 1.0000 1.9624 0.7223 0.061 Uiso 1 2 d SR . .
H7B H 0.9530 1.9194 0.8480 0.061 Uiso 1 1 d R . .
C8 C 1.0000 1.7467(10) 0.758(4) 0.0509(19) Uani 1 2 d S . .
N1 N 0.8185(4) 1.1282(8) 0.7969(6) 0.0426(16) Uani 1 1 d . . .
H1A H 0.8331 1.1149 0.7178 0.051 Uiso 1 1 calc R . .
O1 O 0.9419(2) 1.2316(5) 0.8578(5) 0.0268(9) Uani 1 1 d . . .
O2 O 0.6173(3) 1.1000(6) 1.1240(4) 0.0270(10) Uani 1 1 d . . .
O3 O 0.5886(3) 1.0161(6) 0.9263(5) 0.0297(10) Uani 1 1 d . . .
O4 O 1.0558(9) 1.6947(16) 0.6985(15) 0.027(3) Uani 0.50 1 d P . .
O5 O 0.9489(10) 1.6736(16) 0.8251(14) 0.024(4) Uani 0.50 1 d PU . .

loop_
_atom_site_aniso_label
_atom_site_aniso_U_11
_atom_site_aniso_U_22
_atom_site_aniso_U_33
_atom_site_aniso_U_23
_atom_site_aniso_U_13
_atom_site_aniso_U_12
Nd1 0.00826(17) 0.01639(18) 0.01258(17) 0.0003(4) 0.000 0.000
C1 0.018(3) 0.021(3) 0.021(3) 0.002(2) 0.002(2) -0.001(2)
C2 0.009(2) 0.020(3) 0.015(2) -0.002(2) 0.0003(18) -0.005(2)
C3 0.019(3) 0.035(3) 0.012(2) 0.001(2) 0.001(2) -0.008(2)
C4 0.015(3) 0.024(3) 0.022(3) -0.001(2) 0.004(2) -0.003(2)
C5 0.017(3) 0.044(4) 0.018(3) -0.006(3) 0.001(2) -0.010(3)
C6 0.016(3) 0.022(3) 0.011(2) 0.004(2) -0.003(2) -0.006(2)
C7 0.054(4) 0.036(4) 0.063(5) -0.008(5) 0.000 0.000
C8 0.054(4) 0.036(4) 0.063(5) -0.008(5) 0.000 0.000
N1 0.039(3) 0.052(4) 0.037(4) -0.002(3) 0.005(2) -0.006(3)
O1 0.019(2) 0.028(2) 0.034(2) 0.007(2) 0.0080(17) -0.0066(17)
O2 0.012(2) 0.045(3) 0.024(2) -0.003(2) 0.0047(16) -0.0089(19)
O3 0.023(2) 0.037(3) 0.029(2) -0.007(2) -0.0029(19) -0.012(2)
O4 0.024(5) 0.015(5) 0.042(6) -0.006(4) 0.023(4) 0.001(4)
O5 0.025(4) 0.024(4) 0.025(4) -0.0023(19) 0.0030(19) 0.0000(19)

loop_
_atom_type_symbol
_atom_type_description
_atom_type_scat_dispersion_real
_atom_type_scat_dispersion_imag
_atom_type_scat_source
C C 0.0033 0.0016 'International Tables Vol C Tables 4.2.6.8 and 6.1.1.4'
H H 0.0000 0.0000 'International Tables Vol C Tables 4.2.6.8 and 6.1.1.4'
N N 0.0061 0.0033 'International Tables Vol C Tables 4.2.6.8 and 6.1.1.4'
O O 0.0106 0.0060 'International Tables Vol C Tables 4.2.6.8 and 6.1.1.4'
Nd Nd -0.1943 3.0179 'International Tables Vol C Tables 4.2.6.8 and 6.1.1.4'

loop_
_geom_angle_atom_site_label_1
_geom_angle_atom_site_label_2
_geom_angle_atom_site_label_3
_geom_angle
_geom_angle_site_symmetry_1
_geom_angle_site_symmetry_3
_geom_angle_publ_flag
O3 Nd1 O3 76.4(2) 5 8_655 ?
O3 Nd1 O2 163.86(17) 5 6_674 ?
O3 Nd1 O2 87.84(16) 8_655 6_674 ?
O3 Nd1 O2 87.84(16) 5 7_574 ?
O3 Nd1 O2 163.86(17) 8_655 7_574 ?
O2 Nd1 O2 107.7(2) 6_674 7_574 ?
O3 Nd1 O1 100.06(17) 5 . ?
O3 Nd1 O1 71.66(18) 8_655 . ?
O2 Nd1 O1 77.71(16) 6_674 . ?
O2 Nd1 O1 115.23(17) 7_574 . ?
O3 Nd1 O1 71.66(18) 5 4_755 ?
O3 Nd1 O1 100.06(17) 8_655 4_755 ?
O2 Nd1 O1 115.23(17) 6_674 4_755 ?
O2 Nd1 O1 77.71(16) 7_574 4_755 ?
O1 Nd1 O1 46.6(2) . 4_755 ?
O3 Nd1 O5 46.8(4) 5 4_755 ?
O3 Nd1 O5 75.2(4) 8_655 4_755 ?
O2 Nd1 O5 126.1(4) 6_674 4_755 ?
O2 Nd1 O5 91.6(4) 7_574 4_755 ?
O1 Nd1 O5 138.1(4) . 4_755 ?
O1 Nd1 O5 118.0(4) 4_755 4_755 ?
O3 Nd1 O5 75.2(4) 5 . ?
O3 Nd1 O5 46.8(4) 8_655 . ?
O2 Nd1 O5 91.6(4) 6_674 . ?
O2 Nd1 O5 126.1(4) 7_574 . ?
O1 Nd1 O5 118.0(4) . . ?
O1 Nd1 O5 138.1(4) 4_755 . ?
O5 Nd1 O5 40.6(8) 4_755 . ?
O3 Nd1 O4 71.5(4) 5 . ?
O3 Nd1 O4 96.8(3) 8_655 . ?
O2 Nd1 O4 107.7(4) 6_674 . ?
O2 Nd1 O4 74.6(3) 7_574 . ?
O1 Nd1 O4 167.4(4) . . ?
O1 Nd1 O4 134.1(4) 4_755 . ?
O5 Nd1 O4 29.8(3) 4_755 . ?
O5 Nd1 O4 51.5(2) . . ?
O3 Nd1 O4 96.8(3) 5 4_755 ?
O3 Nd1 O4 71.5(4) 8_655 4_755 ?
O2 Nd1 O4 74.6(3) 6_674 4_755 ?
O2 Nd1 O4 107.7(4) 7_574 4_755 ?
O1 Nd1 O4 134.1(4) . 4_755 ?
O1 Nd1 O4 167.4(4) 4_755 4_755 ?
O5 Nd1 O4 51.5(2) 4_755 4_755 ?
O5 Nd1 O4 29.8(3) . 4_755 ?
O4 Nd1 O4 41.3(7) . 4_755 ?
O3 Nd1 C8 72.8(6) 5 . ?
O3 Nd1 C8 72.8(6) 8_655 . ?
O2 Nd1 C8 99.5(5) 6_674 . ?
O2 Nd1 C8 99.5(5) 7_574 . ?
O1 Nd1 C8 144.5(6) . . ?
O1 Nd1 C8 144.5(6) 4_755 . ?
O5 Nd1 C8 26.6(6) 4_755 . ?
O5 Nd1 C8 26.6(6) . . ?
O4 Nd1 C8 25.0(5) . . ?
O4 Nd1 C8 25.0(5) 4_755 . ?
O1 C1 C2 119.4(5) . . ?
O1 C1 N1 125.3(6) . . ?
C2 C1 N1 115.3(5) . . ?
C1 C2 C3 124.2(5) . . ?
C1 C2 H2A 117.9 . . ?
C3 C2 H2A 117.9 . . ?
C2 C3 C4 121.3(5) . . ?
C2 C3 H3A 119.4 . . ?
C4 C3 H3A 119.4 . . ?
C3 C4 C5 117.5(5) . . ?
C3 C4 C6 121.3(5) . . ?
C5 C4 C6 121.2(6) . . ?
N1 C5 C4 119.9(6) . . ?
N1 C5 H5A 120.0 . . ?
C4 C5 H5A 120.0 . . ?
O3 C6 O2 126.1(6) . . ?
O3 C6 C4 118.0(6) . . ?
O2 C6 C4 115.9(5) . . ?
C8 C7 H7A 111.6 . . ?
C8 C7 H7B 108.4 . . ?
H7A C7 H7B 109.5 . . ?
O4 C8 O4 100(3) 4_755 . ?
O4 C8 O5 63.3(6) 4_755 . ?
O4 C8 O5 123.6(10) . . ?
O4 C8 O5 123.6(10) 4_755 4_755 ?
O4 C8 O5 63.3(6) . 4_755 ?
O5 C8 O5 82(2) . 4_755 ?
O4 C8 C7 121.5(11) 4_755 . ?
O4 C8 C7 121.5(11) . . ?
O5 C8 C7 111.9(19) . . ?
O5 C8 C7 112(2) 4_755 . ?
O4 C8 Nd1 66.1(8) 4_755 . ?
O4 C8 Nd1 66.1(8) . . ?
O5 C8 Nd1 57.8(7) . . ?
O5 C8 Nd1 57.8(7) 4_755 . ?
C7 C8 Nd1 165(2) . . ?
C5 N1 C1 121.6(6) . . ?
C5 N1 H1A 119.2 . . ?
C1 N1 H1A 119.2 . . ?
C1 O1 Nd1 135.7(4) . . ?
C6 O2 Nd1 133.2(4) . 6_675 ?
C6 O3 Nd1 172.4(5) . 5_445 ?
C8 O4 O5 61.3(19) . 4_755 ?
C8 O4 Nd1 89.0(10) . . ?
O5 O4 Nd1 67.4(11) 4_755 . ?
C8 O5 O4 55.3(17) . 4_755 ?
C8 O5 O5 49.0(11) . 4_755 ?
O4 O5 O5 93.4(13) 4_755 4_755 ?
C8 O5 Nd1 95.5(10) . . ?
O4 O5 Nd1 82.8(11) 4_755 . ?
O5 O5 Nd1 69.7(4) 4_755 . ?

loop_
_geom_bond_atom_site_label_1
_geom_bond_atom_site_label_2
_geom_bond_distance
_geom_bond_site_symmetry_2
_geom_bond_publ_flag
Nd1 O3 2.390(5) 5 ?
Nd1 O3 2.390(5) 8_655 ?
Nd1 O2 2.422(4) 6_674 ?
Nd1 O2 2.422(4) 7_574 ?
Nd1 O1 2.446(4) . ?
Nd1 O1 2.446(4) 4_755 ?
Nd1 O5 2.454(15) 4_755 ?
Nd1 O5 2.454(15) . ?
Nd1 O4 2.638(15) . ?
Nd1 O4 2.638(15) 4_755 ?
Nd1 C8 2.885(10) . ?
C1 O1 1.243(7) . ?
C1 C2 1.353(8) . ?
C1 N1 1.417(9) . ?
C2 C3 1.359(8) . ?
C2 H2A 0.9300 . ?
C3 C4 1.363(9) . ?
C3 H3A 0.9300 . ?
C4 C5 1.410(9) . ?
C4 C6 1.497(8) . ?
C5 N1 1.382(9) . ?
C5 H5A 0.9300 . ?
C6 O3 1.243(8) . ?
C6 O2 1.268(8) . ?
C7 C8 1.519(17) . ?
C7 H7A 0.9600 . ?
C7 H7B 0.9601 . ?
C8 O4 1.22(2) 4_755 ?
C8 O4 1.22(2) . ?
C8 O5 1.30(3) . ?
C8 O5 1.30(3) 4_755 ?
N1 H1A 0.8600 . ?
O2 Nd1 2.422(4) 6_675 ?
O3 Nd1 2.390(5) 5_445 ?
O4 O5 1.322(11) 4_755 ?
O5 O4 1.322(11) 4_755 ?
O5 O5 1.70(3) 4_755 ?
